data_4000892
loop_
_publ_author_name
'Todorov, Iliya'
'Chung, Duck Young'
'Claus, Helmut'
'Gray, Kenneth E.'
'Li, Qing&#x2019;an'
'Schleuter, John'
'Bakas, Thomas'
'Douvalis, Alexios P.'
'Gutmann, Matthias'
'Kanatzidis, Mercouri G.'

_publ_section_title
;
 Selective Substitution of Cr in CaFe4As3and Its Effect on the Spin
 Density Wave
;
_journal_issue 17
_journal_name_full 'Chemistry of Materials'
_journal_page_first 4996
_journal_paper_doi 10.1021/cm1012679
_journal_volume 22
_journal_year 2010
_chemical_formula_sum 'As3 Ca Cr0.84 Fe3.16'
_chemical_formula_weight 484.38
_chemical_name_common CaCr0.84Fe3.16As3
_chemical_name_systematic
;
 ?
;
_space_group_IT_number 62
_symmetry_cell_setting orthorhombic
_symmetry_space_group_name_Hall '-P 2ac 2n'
_symmetry_space_group_name_H-M 'P n m a'
_atom_sites_solution_primary direct
_atom_sites_solution_secondary difmap
_audit_creation_method SHELXL-97
_cell_angle_alpha 90.00
_cell_angle_beta 90.00
_cell_angle_gamma 90.00
_cell_formula_units_Z 4
_cell_length_a 12.057(4)
_cell_length_b 3.7374(13)
_cell_length_c 11.694(3)
_cell_measurement_reflns_used 550
_cell_measurement_temperature 300(2)
_cell_volume 527.0(3)
_computing_cell_refinement 'SXD-2001 (Gutmann, 2005)'
_computing_data_collection 'SXD-2001 (Gutmann, 2005)'
_computing_data_reduction 'SXD-2001 (Gutmann, 2005)'
_computing_molecular_graphics 'CrystalMaker 1.3.4, 2006)'
_computing_publication_material 'Bruker SHELXTL'
_computing_structure_refinement 'SHELXL-97 (Sheldrick, 1997)'
_computing_structure_solution 'SHELXS-97 (Sheldrick, 1990)'
_diffrn_ambient_temperature 300(2)
_diffrn_measured_fraction_theta_full 0.134
_diffrn_measured_fraction_theta_max 0.134
_diffrn_measurement_device_type SXD
_diffrn_measurement_method 'time-of-flight LAUE diffraction'
_diffrn_radiation_probe neutron
_diffrn_radiation_source 'ISIS spallation source'
_diffrn_radiation_type neutron
_diffrn_radiation_wavelength 0.35-10.0
_diffrn_reflns_av_R_equivalents 0.0000
_diffrn_reflns_av_sigmaI/netI 0.0818
_diffrn_reflns_limit_h_max 25
_diffrn_reflns_limit_h_min -38
_diffrn_reflns_limit_k_max 3
_diffrn_reflns_limit_k_min -6
_diffrn_reflns_limit_l_max 26
_diffrn_reflns_limit_l_min -29
_diffrn_reflns_number 2982
_diffrn_reflns_theta_full 83.32
_diffrn_reflns_theta_max 83.32
_diffrn_reflns_theta_min 9.50
_exptl_absorpt_coefficient_mu 0.010
_exptl_absorpt_correction_T_max 1.2632
_exptl_absorpt_correction_T_min 1.021
_exptl_absorpt_correction_type gaussian
_exptl_crystal_colour black
_exptl_crystal_density_diffrn 6.106
_exptl_crystal_density_method 'not measured'
_exptl_crystal_description needle
_exptl_crystal_F_000 226
_exptl_crystal_size_max 6.00
_exptl_crystal_size_mid 1.00
_exptl_crystal_size_min 1.00
_refine_diff_density_max 2.688
_refine_diff_density_min -2.529
_refine_diff_density_rms 0.514
_refine_ls_extinction_coef 0.0056(3)
_refine_ls_extinction_expression Fc^*^=kFc[1+0.001xFc^2^\l^3^/sin(2\q)]^-1/4^
_refine_ls_extinction_method SHELXL
_refine_ls_goodness_of_fit_ref 1.060
_refine_ls_hydrogen_treatment none
_refine_ls_matrix_type full
_refine_ls_number_parameters 51
_refine_ls_number_reflns 2982
_refine_ls_number_restraints 0
_refine_ls_restrained_S_all 1.060
_refine_ls_R_factor_all 0.0747
_refine_ls_R_factor_gt 0.0747
_refine_ls_shift/su_max 0.000
_refine_ls_shift/su_mean 0.000
_refine_ls_structure_factor_coef Fsqd
_refine_ls_weighting_details 'calc w=1/[\s^2^(Fo^2^)+(0.1282P)^2^+7.2002P] where P=(Fo^2^+2Fc^2^)/3'
_refine_ls_weighting_scheme calc
_refine_ls_wR_factor_gt 0.1825
_refine_ls_wR_factor_ref 0.1825
_reflns_number_gt 2982
_reflns_number_total 2982
_reflns_threshold_expression >2sigma(I)
_cod_data_source_file cm1012679_si_002.cif
_cod_data_source_block cacrfe3as3_300n
_cod_depositor_comments
;
The following automatic conversions were performed:

'_symmetry_cell_setting' value 'Orthorhombic' changed to
'orthorhombic' according to
/home/saulius/struct/CIF-dictionaries/cif_core.dic dictionary named
'cif_core.dic' version 2.4.2 from
2011-04-26.

'_exptl_absorpt_correction_type' value 'Gaussian'
changed to 'gaussian' according to
/home/saulius/struct/CIF-dictionaries/cif_core.dic dictionary named
'cif_core.dic' version 2.4.2 from 2011-04-26.

Automatic conversion script
Id: cif_fix_values 1715 2011-07-08 13:25:40Z adriana 
;
_cod_original_cell_volume 526.9(3)
_cod_original_sg_symbol_H-M Pnma
_cod_database_code 4000892

loop_
_symmetry_equiv_pos_as_xyz
'x, y, z'
'-x+1/2, -y, z+1/2'
'x+1/2, -y+1/2, -z+1/2'
'-x, y+1/2, -z'
'-x, -y, -z'
'x-1/2, y, -z-1/2'
'-x-1/2, y-1/2, z-1/2'
'x, -y-1/2, z'

loop_
_atom_site_label
_atom_site_type_symbol
_atom_site_fract_x
_atom_site_fract_y
_atom_site_fract_z
_atom_site_U_iso_or_equiv
_atom_site_adp_type
_atom_site_occupancy
_atom_site_symmetry_multiplicity
_atom_site_calc_flag
_atom_site_refinement_flags
As1 As 0.13310(11) 0.2500 0.07908(16) 0.0070(4) Uani 1 2 d S
As2 As 0.38406(11) 0.2500 0.26393(16) 0.0080(4) Uani 1 2 d S
As3 As 0.10058(11) -0.2500 0.38110(16) 0.0077(4) Uani 1 2 d S
Fe1 Fe 0.18265(8) 0.2500 0.27735(11) 0.0081(3) Uani 1 2 d S
Fe2 Fe 0.19517(8) 0.2500 -0.12088(11) 0.0076(3) Uani 1 2 d S
Fe3 Fe 0.06572(8) -0.2500 -0.03719(10) 0.0058(3) Uani 1 2 d S
Fe4 Fe 0.02261(16) -0.2500 0.1866(2) 0.0089(8) Uani 0.164(11) 2 d SP
Cr4 Cr 0.02261(16) -0.2500 0.1866(2) 0.0089(8) Uani 0.836(11) 2 d SP
Ca1 Ca 0.33937(19) -0.2500 0.0702(3) 0.0103(6) Uani 1 2 d S

loop_
_atom_site_aniso_label
_atom_site_aniso_U_11
_atom_site_aniso_U_22
_atom_site_aniso_U_33
_atom_site_aniso_U_23
_atom_site_aniso_U_13
_atom_site_aniso_U_12
As1 0.0048(4) 0.0107(12) 0.0056(6) 0.000 0.0000(4) 0.000
As2 0.0073(5) 0.0098(13) 0.0068(7) 0.000 -0.0017(4) 0.000
As3 0.0070(4) 0.0105(13) 0.0055(7) 0.000 -0.0015(4) 0.000
Fe1 0.0068(3) 0.0110(10) 0.0064(5) 0.000 -0.0008(3) 0.000
Fe2 0.0062(3) 0.0102(9) 0.0064(4) 0.000 -0.0005(3) 0.000
Fe3 0.0060(3) 0.0078(8) 0.0037(4) 0.000 -0.0002(3) 0.000
Fe4 0.0064(7) 0.012(2) 0.0082(12) 0.000 -0.0007(6) 0.000
Cr4 0.0064(7) 0.012(2) 0.0082(12) 0.000 -0.0007(6) 0.000
Ca1 0.0142(8) 0.0087(18) 0.0080(11) 0.000 -0.0007(7) 0.000

loop_
_atom_type_symbol
_atom_type_description
_atom_type_scat_dispersion_real
_atom_type_scat_dispersion_imag
_atom_type_scat_source
As As 0.0000 0.0000 'International Tables Vol C Tables 4.2.6.8 and 6.1.1.4'
Ca Ca 0.0000 0.0000 'International Tables Vol C Tables 4.2.6.8 and 6.1.1.4'
Cr Cr 0.0000 0.0000 'International Tables Vol C Tables 4.2.6.8 and 6.1.1.4'
Fe Fe 0.0000 0.0000 'International Tables Vol C Tables 4.2.6.8 and 6.1.1.4'

loop_
_geom_angle_atom_site_label_1
_geom_angle_atom_site_label_2
_geom_angle_atom_site_label_3
_geom_angle
_geom_angle_site_symmetry_1
_geom_angle_site_symmetry_3
Fe1 As1 Fe3 116.00(7) . 5
Fe1 As1 Fe3 128.33(4) . .
Fe3 As1 Fe3 64.15(4) 5 .
Fe1 As1 Fe3 128.33(4) . 1_565
Fe3 As1 Fe3 64.15(4) 5 1_565
Fe3 As1 Fe3 99.43(8) . 1_565
Fe1 As1 Fe2 147.80(7) . .
Fe3 As1 Fe2 96.20(7) 5 .
Fe3 As1 Fe2 64.69(5) . .
Fe3 As1 Fe2 64.69(5) 1_565 .
Fe1 As1 Fe4 70.23(7) . .
Fe3 As1 Fe4 66.26(6) 5 .
Fe3 As1 Fe4 63.45(6) . .
Fe3 As1 Fe4 129.99(7) 1_565 .
Fe2 As1 Fe4 127.79(7) . .
Fe1 As1 Cr4 70.23(7) . 1_565
Fe3 As1 Cr4 66.26(6) 5 1_565
Fe3 As1 Cr4 129.99(7) . 1_565
Fe3 As1 Cr4 63.45(6) 1_565 1_565
Fe2 As1 Cr4 127.79(7) . 1_565
Fe4 As1 Cr4 91.15(10) . 1_565
Fe1 As1 Fe4 70.23(7) . 1_565
Fe3 As1 Fe4 66.26(6) 5 1_565
Fe3 As1 Fe4 129.99(7) . 1_565
Fe3 As1 Fe4 63.45(6) 1_565 1_565
Fe2 As1 Fe4 127.79(7) . 1_565
Fe4 As1 Fe4 91.15(10) . 1_565
Cr4 As1 Fe4 0.00(13) 1_565 1_565
Fe1 As1 Ca1 80.37(7) . 1_565
Fe3 As1 Ca1 140.91(4) 5 1_565
Fe3 As1 Ca1 134.79(8) . 1_565
Fe3 As1 Ca1 77.79(5) 1_565 1_565
Fe2 As1 Ca1 74.03(7) . 1_565
Fe4 As1 Ca1 148.37(10) . 1_565
Cr4 As1 Ca1 89.65(6) 1_565 1_565
Fe4 As1 Ca1 89.65(6) 1_565 1_565
Fe1 As1 Ca1 80.37(7) . .
Fe3 As1 Ca1 140.91(4) 5 .
Fe3 As1 Ca1 77.79(5) . .
Fe3 As1 Ca1 134.79(8) 1_565 .
Fe2 As1 Ca1 74.03(7) . .
Fe4 As1 Ca1 89.65(6) . .
Cr4 As1 Ca1 148.37(10) 1_565 .
Fe4 As1 Ca1 148.37(10) 1_565 .
Ca1 As1 Ca1 73.79(6) 1_565 .
Fe3 As2 Fe1 100.89(7) 2 .
Fe3 As2 Fe2 64.77(5) 2 2_565
Fe1 As2 Fe2 65.35(4) . 2_565
Fe3 As2 Fe2 64.77(5) 2 2
Fe1 As2 Fe2 65.35(4) . 2
Fe2 As2 Fe2 97.06(8) 2_565 2
Fe3 As2 Cr4 67.58(7) 2 6_666
Fe1 As2 Cr4 129.31(5) . 6_666
Fe2 As2 Cr4 65.35(5) 2_565 6_666
Fe2 As2 Cr4 132.19(10) 2 6_666
Fe3 As2 Fe4 67.58(7) 2 6_666
Fe1 As2 Fe4 129.31(5) . 6_666
Fe2 As2 Fe4 65.35(5) 2_565 6_666
Fe2 As2 Fe4 132.19(10) 2 6_666
Cr4 As2 Fe4 0.00(12) 6_666 6_666
Fe3 As2 Cr4 67.58(7) 2 6_656
Fe1 As2 Cr4 129.31(5) . 6_656
Fe2 As2 Cr4 132.19(10) 2_565 6_656
Fe2 As2 Cr4 65.35(5) 2 6_656
Cr4 As2 Cr4 93.18(9) 6_666 6_656
Fe4 As2 Cr4 93.18(9) 6_666 6_656
Fe3 As2 Fe4 67.58(7) 2 6_656
Fe1 As2 Fe4 129.31(5) . 6_656
Fe2 As2 Fe4 132.19(10) 2_565 6_656
Fe2 As2 Fe4 65.35(5) 2 6_656
Cr4 As2 Fe4 93.18(9) 6_666 6_656
Fe4 As2 Fe4 93.18(9) 6_666 6_656
Cr4 As2 Fe4 0.00(12) 6_656 6_656
Fe3 As2 Ca1 141.23(4) 2 .
Fe1 As2 Ca1 82.46(6) . .
Fe2 As2 Ca1 144.07(7) 2_565 .
Fe2 As2 Ca1 82.63(5) 2 .
Cr4 As2 Ca1 137.95(10) 6_666 .
Fe4 As2 Ca1 137.95(10) 6_666 .
Cr4 As2 Ca1 80.40(7) 6_656 .
Fe4 As2 Ca1 80.40(7) 6_656 .
Fe3 As2 Ca1 141.23(4) 2 1_565
Fe1 As2 Ca1 82.46(6) . 1_565
Fe2 As2 Ca1 82.63(5) 2_565 1_565
Fe2 As2 Ca1 144.07(7) 2 1_565
Cr4 As2 Ca1 80.40(7) 6_666 1_565
Fe4 As2 Ca1 80.40(7) 6_666 1_565
Cr4 As2 Ca1 137.95(10) 6_656 1_565
Fe4 As2 Ca1 137.95(10) 6_656 1_565
Ca1 As2 Ca1 77.51(8) . 1_565
Fe1 As3 Fe1 100.09(8) 1_545 .
Fe1 As3 Fe4 72.25(6) 1_545 .
Fe1 As3 Fe4 72.25(6) . .
Fe1 As3 Fe2 65.76(4) 1_545 2
Fe1 As3 Fe2 65.76(4) . 2
Fe4 As3 Fe2 111.91(9) . 2
Fe1 As3 Ca1 138.61(7) 1_545 2
Fe1 As3 Ca1 77.90(6) . 2
Fe4 As3 Ca1 141.03(4) . 2
Fe2 As3 Ca1 76.37(6) 2 2
Fe1 As3 Ca1 77.90(6) 1_545 2_545
Fe1 As3 Ca1 138.61(7) . 2_545
Fe4 As3 Ca1 141.03(4) . 2_545
Fe2 As3 Ca1 76.37(6) 2 2_545
Ca1 As3 Ca1 77.53(8) 2 2_545
Fe1 As3 Ca1 119.20(5) 1_545 6_556
Fe1 As3 Ca1 119.20(5) . 6_556
Fe4 As3 Ca1 77.79(8) . 6_556
Fe2 As3 Ca1 170.30(10) 2 6_556
Ca1 As3 Ca1 96.14(7) 2 6_556
Ca1 As3 Ca1 96.14(7) 2_545 6_556
As1 Fe1 As2 100.75(7) . .
As1 Fe1 As3 112.37(5) . 1_565
As2 Fe1 As3 115.92(5) . 1_565
As1 Fe1 As3 112.37(5) . .
As2 Fe1 As3 115.92(5) . .
As3 Fe1 As3 100.09(8) 1_565 .
As1 Fe1 Fe2 124.84(4) . 2_565
As2 Fe1 Fe2 58.42(4) . 2_565
As3 Fe1 Fe2 57.57(4) 1_565 2_565
As3 Fe1 Fe2 122.72(7) . 2_565
As1 Fe1 Fe2 124.84(4) . 2
As2 Fe1 Fe2 58.42(4) . 2
As3 Fe1 Fe2 122.72(7) 1_565 2
As3 Fe1 Fe2 57.57(4) . 2
Fe2 Fe1 Fe2 89.24(5) 2_565 2
As1 Fe1 Fe4 58.49(6) . .
As2 Fe1 Fe4 130.01(5) . .
As3 Fe1 Fe4 114.06(6) 1_565 .
As3 Fe1 Fe4 54.25(6) . .
Fe2 Fe1 Fe4 171.39(6) 2_565 .
Fe2 Fe1 Fe4 94.58(4) 2 .
As1 Fe1 Cr4 58.49(6) . 1_565
As2 Fe1 Cr4 130.01(5) . 1_565
As3 Fe1 Cr4 54.25(6) 1_565 1_565
As3 Fe1 Cr4 114.06(6) . 1_565
Fe2 Fe1 Cr4 94.58(4) 2_565 1_565
Fe2 Fe1 Cr4 171.39(6) 2 1_565
Fe4 Fe1 Cr4 80.63(6) . 1_565
As1 Fe1 Fe4 58.49(6) . 1_565
As2 Fe1 Fe4 130.01(5) . 1_565
As3 Fe1 Fe4 54.25(6) 1_565 1_565
As3 Fe1 Fe4 114.06(6) . 1_565
Fe2 Fe1 Fe4 94.58(4) 2_565 1_565
Fe2 Fe1 Fe4 171.39(6) 2 1_565
Fe4 Fe1 Fe4 80.63(6) . 1_565
Cr4 Fe1 Fe4 0.00(12) 1_565 1_565
As1 Fe1 Ca1 161.12(6) . 2
As2 Fe1 Ca1 98.13(6) . 2
As3 Fe1 Ca1 58.16(5) 1_565 2
As3 Fe1 Ca1 58.16(5) . 2
Fe2 Fe1 Ca1 66.22(4) 2_565 2
Fe2 Fe1 Ca1 66.22(4) 2 2
Fe4 Fe1 Ca1 108.35(7) . 2
Cr4 Fe1 Ca1 108.35(7) 1_565 2
Fe4 Fe1 Ca1 108.35(7) 1_565 2
As1 Fe1 Ca1 58.59(5) . .
As2 Fe1 Ca1 55.40(5) . .
As3 Fe1 Ca1 161.25(5) 1_565 .
As3 Fe1 Ca1 98.64(4) . .
Fe2 Fe1 Ca1 112.05(5) 2_565 .
Fe2 Fe1 Ca1 69.23(5) 2 .
Fe4 Fe1 Ca1 76.54(6) . .
Cr4 Fe1 Ca1 116.09(8) 1_565 .
Fe4 Fe1 Ca1 116.09(8) 1_565 .
Ca1 Fe1 Ca1 135.41(5) 2 .
As1 Fe2 As3 107.21(7) . 2_554
As1 Fe2 As2 113.43(5) . 2_554
As3 Fe2 As2 112.84(5) 2_554 2_554
As1 Fe2 As2 113.43(5) . 2_564
As3 Fe2 As2 112.84(5) 2_554 2_564
As2 Fe2 As2 97.06(8) 2_554 2_564
As1 Fe2 Fe3 57.55(4) . .
As3 Fe2 Fe3 126.24(4) 2_554 .
As2 Fe2 Fe3 55.95(5) 2_554 .
As2 Fe2 Fe3 120.48(6) 2_564 .
As1 Fe2 Fe3 57.55(4) . 1_565
As3 Fe2 Fe3 126.24(4) 2_554 1_565
As2 Fe2 Fe3 120.48(6) 2_554 1_565
As2 Fe2 Fe3 55.95(5) 2_564 1_565
Fe3 Fe2 Fe3 90.82(5) . 1_565
As1 Fe2 Fe1 126.50(4) . 2_564
As3 Fe2 Fe1 56.67(4) 2_554 2_564
As2 Fe2 Fe1 119.79(7) 2_554 2_564
As2 Fe2 Fe1 56.23(4) 2_564 2_564
Fe3 Fe2 Fe1 175.10(6) . 2_564
Fe3 Fe2 Fe1 89.77(3) 1_565 2_564
As1 Fe2 Fe1 126.50(4) . 2_554
As3 Fe2 Fe1 56.67(4) 2_554 2_554
As2 Fe2 Fe1 56.23(4) 2_554 2_554
As2 Fe2 Fe1 119.79(7) 2_564 2_554
Fe3 Fe2 Fe1 89.77(3) . 2_554
Fe3 Fe2 Fe1 175.10(6) 1_565 2_554
Fe1 Fe2 Fe1 89.24(5) 2_564 2_554
As1 Fe2 Cr4 88.56(7) . 5
As3 Fe2 Cr4 164.23(9) 2_554 5
As2 Fe2 Cr4 58.71(5) 2_554 5
As2 Fe2 Cr4 58.71(5) 2_564 5
Fe3 Fe2 Cr4 62.22(5) . 5
Fe3 Fe2 Cr4 62.22(5) 1_565 5
Fe1 Fe2 Cr4 113.94(5) 2_564 5
Fe1 Fe2 Cr4 113.94(5) 2_554 5
As1 Fe2 Fe4 88.56(7) . 5
As3 Fe2 Fe4 164.23(9) 2_554 5
As2 Fe2 Fe4 58.71(5) 2_554 5
As2 Fe2 Fe4 58.71(5) 2_564 5
Fe3 Fe2 Fe4 62.22(5) . 5
Fe3 Fe2 Fe4 62.22(5) 1_565 5
Fe1 Fe2 Fe4 113.94(5) 2_564 5
Fe1 Fe2 Fe4 113.94(5) 2_554 5
Cr4 Fe2 Fe4 0.00(11) 5 5
As1 Fe2 Ca1 61.89(6) . 1_565
As3 Fe2 Ca1 58.76(5) 2_554 1_565
As2 Fe2 Ca1 164.77(5) 2_554 1_565
As2 Fe2 Ca1 98.01(5) 2_564 1_565
Fe3 Fe2 Ca1 116.83(7) . 1_565
Fe3 Fe2 Ca1 70.54(5) 1_565 1_565
Fe1 Fe2 Ca1 67.92(5) 2_564 1_565
Fe1 Fe2 Ca1 113.44(5) 2_554 1_565
Cr4 Fe2 Ca1 132.60(6) 5 1_565
Fe4 Fe2 Ca1 132.60(6) 5 1_565
As1 Fe2 Ca1 61.89(6) . .
As3 Fe2 Ca1 58.76(5) 2_554 .
As2 Fe2 Ca1 98.01(5) 2_554 .
As2 Fe2 Ca1 164.77(5) 2_564 .
Fe3 Fe2 Ca1 70.54(5) . .
Fe3 Fe2 Ca1 116.83(7) 1_565 .
Fe1 Fe2 Ca1 113.44(5) 2_564 .
Fe1 Fe2 Ca1 67.92(5) 2_554 .
Cr4 Fe2 Ca1 132.60(6) 5 .
Fe4 Fe2 Ca1 132.60(6) 5 .
Ca1 Fe2 Ca1 66.85(6) 1_565 .
As2 Fe3 As1 93.04(7) 2_554 5
As2 Fe3 As1 116.97(5) 2_554 .
As1 Fe3 As1 115.85(4) 5 .
As2 Fe3 As1 116.97(5) 2_554 1_545
As1 Fe3 As1 115.85(4) 5 1_545
As1 Fe3 As1 99.43(8) . 1_545
As2 Fe3 Fe3 118.51(6) 2_554 5_545
As1 Fe3 Fe3 57.98(4) 5 5_545
As1 Fe3 Fe3 124.38(8) . 5_545
As1 Fe3 Fe3 57.87(4) 1_545 5_545
As2 Fe3 Fe3 118.51(6) 2_554 5
As1 Fe3 Fe3 57.98(4) 5 5
As1 Fe3 Fe3 57.87(4) . 5
As1 Fe3 Fe3 124.38(8) 1_545 5
Fe3 Fe3 Fe3 91.90(7) 5_545 5
As2 Fe3 Fe2 59.28(4) 2_554 1_545
As1 Fe3 Fe2 120.53(5) 5 1_545
As1 Fe3 Fe2 123.58(5) . 1_545
As1 Fe3 Fe2 57.76(5) 1_545 1_545
Fe3 Fe3 Fe2 88.59(3) 5_545 1_545
Fe3 Fe3 Fe2 177.61(8) 5 1_545
As2 Fe3 Fe2 59.28(4) 2_554 .
As1 Fe3 Fe2 120.53(5) 5 .
As1 Fe3 Fe2 57.76(5) . .
As1 Fe3 Fe2 123.58(5) 1_545 .
Fe3 Fe3 Fe2 177.61(8) 5_545 .
Fe3 Fe3 Fe2 88.59(3) 5 .
Fe2 Fe3 Fe2 90.82(5) 1_545 .
As2 Fe3 Fe4 176.64(7) 2_554 .
As1 Fe3 Fe4 90.32(7) 5 .
As1 Fe3 Fe4 61.33(5) . .
As1 Fe3 Fe4 61.33(5) 1_545 .
Fe3 Fe3 Fe4 63.46(5) 5_545 .
Fe3 Fe3 Fe4 63.46(5) 5 .
Fe2 Fe3 Fe4 118.80(5) 1_545 .
Fe2 Fe3 Fe4 118.80(5) . .
As2 Fe3 Cr4 59.12(6) 2_554 5_545
As1 Fe3 Cr4 59.81(5) 5 5_545
As1 Fe3 Cr4 172.68(6) . 5_545
As1 Fe3 Cr4 87.88(5) 1_545 5_545
Fe3 Fe3 Cr4 59.47(6) 5_545 5_545
Fe3 Fe3 Cr4 117.47(7) 5 5_545
Fe2 Fe3 Cr4 60.87(5) 1_545 5_545
Fe2 Fe3 Cr4 118.28(7) . 5_545
Fe4 Fe3 Cr4 122.92(6) . 5_545
As2 Fe3 Fe4 59.12(6) 2_554 5_545
As1 Fe3 Fe4 59.81(5) 5 5_545
As1 Fe3 Fe4 172.68(6) . 5_545
As1 Fe3 Fe4 87.88(5) 1_545 5_545
Fe3 Fe3 Fe4 59.47(6) 5_545 5_545
Fe3 Fe3 Fe4 117.47(7) 5 5_545
Fe2 Fe3 Fe4 60.87(5) 1_545 5_545
Fe2 Fe3 Fe4 118.28(7) . 5_545
Fe4 Fe3 Fe4 122.92(6) . 5_545
Cr4 Fe3 Fe4 0.00(9) 5_545 5_545
As3 Fe4 As2 92.30(9) . 6_546
As3 Fe4 As2 92.30(9) . 6_556
As2 Fe4 As2 93.18(9) 6_546 6_556
As3 Fe4 As1 104.45(7) . 1_545
As2 Fe4 As1 85.41(4) 6_546 1_545
As2 Fe4 As1 163.23(12) 6_556 1_545
As3 Fe4 As1 104.45(7) . .
As2 Fe4 As1 163.23(12) 6_546 .
As2 Fe4 As1 85.41(4) 6_556 .
As1 Fe4 As1 91.15(10) 1_545 .
As3 Fe4 Fe3 146.31(9) . .
As2 Fe4 Fe3 110.32(8) 6_546 .
As2 Fe4 Fe3 110.32(8) 6_556 .
As1 Fe4 Fe3 55.22(6) 1_545 .
As1 Fe4 Fe3 55.22(6) . .
As3 Fe4 Fe2 128.76(10) . 5
As2 Fe4 Fe2 55.94(5) 6_546 5
As2 Fe4 Fe2 55.94(5) 6_556 5
As1 Fe4 Fe2 110.71(8) 1_545 5
As1 Fe4 Fe2 110.71(8) . 5
Fe3 Fe4 Fe2 84.92(8) . 5
As3 Fe4 Fe3 136.84(5) . 5_545
As2 Fe4 Fe3 53.30(5) 6_546 5_545
As2 Fe4 Fe3 112.47(9) 6_556 5_545
As1 Fe4 Fe3 53.92(5) 1_545 5_545
As1 Fe4 Fe3 111.98(11) . 5_545
Fe3 Fe4 Fe3 57.08(6) . 5_545
Fe2 Fe4 Fe3 56.91(5) 5 5_545
As3 Fe4 Fe3 136.84(5) . 5
As2 Fe4 Fe3 112.47(9) 6_546 5
As2 Fe4 Fe3 53.30(5) 6_556 5
As1 Fe4 Fe3 111.98(11) 1_545 5
As1 Fe4 Fe3 53.92(5) . 5
Fe3 Fe4 Fe3 57.08(6) . 5
Fe2 Fe4 Fe3 56.91(5) 5 5
Fe3 Fe4 Fe3 84.81(8) 5_545 5
As3 Fe4 Fe1 53.50(5) . .
As2 Fe4 Fe1 145.20(12) 6_546 .
As2 Fe4 Fe1 83.17(5) 6_556 .
As1 Fe4 Fe1 107.37(8) 1_545 .
As1 Fe4 Fe1 51.28(5) . .
Fe3 Fe4 Fe1 103.32(7) . .
Fe2 Fe4 Fe1 138.11(4) 5 .
Fe3 Fe4 Fe1 157.64(10) 5_545 .
Fe3 Fe4 Fe1 92.99(4) 5 .
As3 Fe4 Fe1 53.50(5) . 1_545
As2 Fe4 Fe1 83.17(5) 6_546 1_545
As2 Fe4 Fe1 145.20(12) 6_556 1_545
As1 Fe4 Fe1 51.28(5) 1_545 1_545
As1 Fe4 Fe1 107.37(8) . 1_545
Fe3 Fe4 Fe1 103.32(7) . 1_545
Fe2 Fe4 Fe1 138.11(4) 5 1_545
Fe3 Fe4 Fe1 92.99(4) 5_545 1_545
Fe3 Fe4 Fe1 157.64(10) 5 1_545
Fe1 Fe4 Fe1 80.63(6) . 1_545
As3 Fe4 Ca1 60.30(8) . 6_556
As2 Fe4 Ca1 54.83(6) 6_546 6_556
As2 Fe4 Ca1 54.83(6) 6_556 6_556
As1 Fe4 Ca1 133.77(6) 1_545 6_556
As1 Fe4 Ca1 133.77(6) . 6_556
Fe3 Fe4 Ca1 153.39(9) . 6_556
Fe2 Fe4 Ca1 68.47(7) 5 6_556
Fe3 Fe4 Ca1 105.19(6) 5_545 6_556
Fe3 Fe4 Ca1 105.19(6) 5 6_556
Fe1 Fe4 Ca1 96.87(8) . 6_556
Fe1 Fe4 Ca1 96.87(8) 1_545 6_556
As3 Ca1 As3 77.53(8) 2_544 2_554
As3 Ca1 As2 155.56(9) 2_544 .
As3 Ca1 As2 97.27(5) 2_554 .
As3 Ca1 As2 97.27(5) 2_544 1_545
As3 Ca1 As2 155.56(9) 2_554 1_545
As2 Ca1 As2 77.51(8) . 1_545
As3 Ca1 As1 80.94(5) 2_544 1_545
As3 Ca1 As1 126.46(10) 2_554 1_545
As2 Ca1 As1 119.66(10) . 1_545
As2 Ca1 As1 75.12(6) 1_545 1_545
As3 Ca1 As1 126.46(10) 2_544 .
As3 Ca1 As1 80.94(5) 2_554 .
As2 Ca1 As1 75.12(6) . .
As2 Ca1 As1 119.66(10) 1_545 .
As1 Ca1 As1 73.79(6) 1_545 .
As3 Ca1 As3 83.86(7) 2_544 6_656
As3 Ca1 As3 83.86(7) 2_554 6_656
As2 Ca1 As3 71.79(6) . 6_656
As2 Ca1 As3 71.79(6) 1_545 6_656
As1 Ca1 As3 141.30(5) 1_545 6_656
As1 Ca1 As3 141.30(5) . 6_656
As3 Ca1 Fe2 44.87(5) 2_544 1_545
As3 Ca1 Fe2 88.91(8) 2_554 1_545
As2 Ca1 Fe2 159.57(9) . 1_545
As2 Ca1 Fe2 104.33(4) 1_545 1_545
As1 Ca1 Fe2 44.09(5) 1_545 1_545
As1 Ca1 Fe2 86.74(7) . 1_545
As3 Ca1 Fe2 128.42(7) 6_656 1_545
As3 Ca1 Fe2 88.91(8) 2_544 .
As3 Ca1 Fe2 44.87(5) 2_554 .
As2 Ca1 Fe2 104.33(4) . .
As2 Ca1 Fe2 159.57(9) 1_545 .
As1 Ca1 Fe2 86.74(7) 1_545 .
As1 Ca1 Fe2 44.09(5) . .
As3 Ca1 Fe2 128.42(7) 6_656 .
Fe2 Ca1 Fe2 66.85(6) 1_545 .
As3 Ca1 Fe1 43.94(5) 2_544 2_554
As3 Ca1 Fe1 43.94(5) 2_554 2_554
As2 Ca1 Fe1 140.39(5) . 2_554
As2 Ca1 Fe1 140.39(5) 1_545 2_554
As1 Ca1 Fe1 88.36(7) 1_545 2_554
As1 Ca1 Fe1 88.36(7) . 2_554
As3 Ca1 Fe1 104.67(8) 6_656 2_554
Fe2 Ca1 Fe1 45.86(4) 1_545 2_554
Fe2 Ca1 Fe1 45.86(4) . 2_554
As3 Ca1 Fe3 87.88(7) 2_544 .
As3 Ca1 Fe3 87.88(7) 2_554 .
As2 Ca1 Fe3 116.02(6) . .
As2 Ca1 Fe3 116.02(6) 1_545 .
As1 Ca1 Fe3 42.70(4) 1_545 .
As1 Ca1 Fe3 42.70(4) . .
As3 Ca1 Fe3 169.39(11) 6_656 .
Fe2 Ca1 Fe3 44.49(4) 1_545 .
Fe2 Ca1 Fe3 44.49(4) . .
Fe1 Ca1 Fe3 64.72(5) 2_554 .
As3 Ca1 Fe1 162.18(8) 2_544 .
As3 Ca1 Fe1 107.53(3) 2_554 .
As2 Ca1 Fe1 42.14(4) . .
As2 Ca1 Fe1 84.79(8) 1_545 .
As1 Ca1 Fe1 82.52(7) 1_545 .
As1 Ca1 Fe1 41.04(5) . .
As3 Ca1 Fe1 113.41(8) 6_656 .
Fe2 Ca1 Fe1 117.43(7) 1_545 .
Fe2 Ca1 Fe1 83.58(5) . .
Fe1 Ca1 Fe1 129.12(6) 2_554 .
Fe3 Ca1 Fe1 75.44(5) . .

loop_
_geom_bond_atom_site_label_1
_geom_bond_atom_site_label_2
_geom_bond_distance
_geom_bond_site_symmetry_2
As1 Fe1 2.394(2) .
As1 Fe3 2.4467(18) 5
As1 Fe3 2.4496(14) .
As1 Fe3 2.4496(14) 1_565
As1 Fe2 2.455(2) .
As1 Fe4 2.617(2) .
As1 Cr4 2.617(2) 1_565
As1 Fe4 2.617(2) 1_565
As1 Ca1 3.113(2) 1_565
As1 Ca1 3.113(2) .
As2 Fe3 2.403(2) 2
As2 Fe1 2.4334(19) .
As2 Fe2 2.4938(15) 2_565
As2 Fe2 2.4938(15) 2
As2 Cr4 2.5725(18) 6_666
As2 Fe4 2.5725(18) 6_666
As2 Cr4 2.5725(18) 6_656
As2 Fe4 2.5725(18) 6_656
As2 Ca1 2.985(3) .
As2 Ca1 2.985(3) 1_565
As3 Fe1 2.4379(14) 1_545
As3 Fe1 2.4379(14) .
As3 Fe4 2.461(3) .
As3 Fe2 2.4626(19) 2
As3 Ca1 2.985(3) 2
As3 Ca1 2.985(3) 2_545
As3 Ca1 3.200(3) 6_556
Fe1 As3 2.4379(14) 1_565
Fe1 Fe2 2.6605(12) 2_565
Fe1 Fe2 2.6605(12) 2
Fe1 Fe4 2.8883(19) .
Fe1 Cr4 2.8883(19) 1_565
Fe1 Fe4 2.8883(19) 1_565
Fe1 Ca1 3.435(3) 2
Fe1 Ca1 3.596(3) .
Fe2 As3 2.4626(19) 2_554
Fe2 As2 2.4938(15) 2_554
Fe2 As2 2.4938(15) 2_564
Fe2 Fe3 2.6241(11) .
Fe2 Fe3 2.6241(11) 1_565
Fe2 Fe1 2.6605(12) 2_564
Fe2 Fe1 2.6605(12) 2_554
Fe2 Cr4 2.736(2) 5
Fe2 Fe4 2.736(2) 5
Fe2 Ca1 3.393(3) 1_565
Fe2 Ca1 3.393(3) .
Fe3 As2 2.403(2) 2_554
Fe3 As1 2.4467(18) 5
Fe3 As1 2.4496(14) 1_545
Fe3 Fe3 2.6000(15) 5_545
Fe3 Fe3 2.6000(15) 5
Fe3 Fe2 2.6241(12) 1_545
Fe3 Fe4 2.668(3) .
Fe3 Cr4 2.771(2) 5_545
Fe3 Fe4 2.771(2) 5_545
Fe4 As2 2.5725(18) 6_546
Fe4 As2 2.5725(18) 6_556
Fe4 As1 2.617(2) 1_545
Fe4 Fe2 2.736(2) 5
Fe4 Fe3 2.771(2) 5_545
Fe4 Fe3 2.771(2) 5
Fe4 Fe1 2.8883(19) 1_545
Fe4 Ca1 3.601(4) 6_556
Ca1 As3 2.985(3) 2_544
Ca1 As3 2.985(3) 2_554
Ca1 As2 2.985(3) 1_545
Ca1 As1 3.113(2) 1_545
Ca1 As3 3.200(3) 6_656
Ca1 Fe2 3.393(3) 1_545
Ca1 Fe1 3.435(3) 2_554
